data_4334668
loop_
_publ_author_name
'William Levason'
'David Pugh'
'Gillian Reid'

_publ_contact_author_address
;   School of Chemistry
    University of Southampton
    Southampton SO17 1BJ, UK
;
_publ_contact_author_email wxl@soton.ac.uk
_publ_contact_author_fax '023 8059 3781'
_publ_contact_author_name 'Professor William Levason'
_publ_contact_author_phone '023 8059 3792'
_publ_section_title
;
 Phosphine and Diphosphine Complexes of Silicon(IV) Halides
;
_journal_name_full 'Inorganic Chemistry'
_journal_page_first 5185
_journal_page_last 5193
_journal_paper_doi 10.1021/ic400077z
_journal_volume 52
_journal_year 2013
_chemical_formula_moiety 'C10 H25 Cl3 P2 Si'
_chemical_formula_sum 'C10 H25 Cl3 P2 Si'
_chemical_formula_weight 341.68
_chemical_name_systematic
;
 1,2-Bis(diethylphosphino)ethane-trichlorohydridosilicon(IV)
;
_space_group_IT_number 15
_symmetry_cell_setting monoclinic
_symmetry_Int_Tables_number 15
_symmetry_space_group_name_Hall '-C 2yc'
_symmetry_space_group_name_H-M 'C 1 2/c 1'
_atom_sites_solution_hydrogens geom
_atom_sites_solution_primary direct
_atom_sites_solution_secondary difmap
_audit_creation_method SHELXL-97
_cell_angle_alpha 90.00
_cell_angle_beta 105.188(13)
_cell_angle_gamma 90.00
_cell_formula_units_Z 4
_cell_length_a 9.209(6)
_cell_length_b 11.870(7)
_cell_length_c 15.399(11)
_cell_measurement_reflns_used 1619
_cell_measurement_temperature 100(2)
_cell_measurement_theta_max 27.48
_cell_measurement_theta_min 2.7
_cell_volume 1624.5(18)
_computing_cell_refinement 'CrystalClear-SM Expert 2.0 r7 (Rigaku, 2011)'
_computing_data_collection 'CrystalClear-SM Expert 2.0 r7 (Rigaku, 2011)'
_computing_data_reduction 'CrystalClear-SM Expert 2.0 r7 (Rigaku, 2011)'
_computing_molecular_graphics 'ORTEP-3 (Farrugia, 1997)'
_computing_publication_material 'PLATON (Spek, 2003), WinGX (Farrugia, 1999) and enCIFer (Allen et al., 2004).'
_computing_structure_refinement 'SHELXL-97 (Sheldrick, 2008)'
_computing_structure_solution 'SHELXS-97 (Sheldrick, 1997)'
_diffrn_ambient_temperature 100(2)
_diffrn_detector CCD
_diffrn_detector_area_resol_mean 28.5714
_diffrn_measured_fraction_theta_full 0.993
_diffrn_measured_fraction_theta_max 0.993
_diffrn_measurement_device 'AFC12 (Right): Kappa 4-circle'
_diffrn_measurement_device_type 'Rigaku Saturn724+ (2x2 bin mode)'
_diffrn_measurement_method 'profile data from \w-scans'
_diffrn_measurement_specimen_support Mitegen
_diffrn_radiation_monochromator Confocal
_diffrn_radiation_type MoK\a
_diffrn_radiation_wavelength 0.71073
_diffrn_reflns_av_R_equivalents 0.0374
_diffrn_reflns_av_sigmaI/netI 0.0684
_diffrn_reflns_limit_h_max 9
_diffrn_reflns_limit_h_min -11
_diffrn_reflns_limit_k_max 15
_diffrn_reflns_limit_k_min -10
_diffrn_reflns_limit_l_max 19
_diffrn_reflns_limit_l_min -16
_diffrn_reflns_number 3814
_diffrn_reflns_theta_full 27.46
_diffrn_reflns_theta_max 27.46
_diffrn_reflns_theta_min 2.74
_diffrn_source 'Rotating Anode'
_diffrn_source_current 55.0
_diffrn_source_power 2.5
_diffrn_source_voltage 45.0
_exptl_absorpt_coefficient_mu 0.811
_exptl_absorpt_correction_T_max 0.9761
_exptl_absorpt_correction_T_min 0.9379
_exptl_absorpt_correction_type multi-scan
_exptl_absorpt_process_details 'CrystalClear-SM Expert 2.0 r11 (Rigaku, 2011)'
_exptl_crystal_colour colourless
_exptl_crystal_density_diffrn 1.397
_exptl_crystal_description platelet
_exptl_crystal_F_000 720
_exptl_crystal_size_max 0.08
_exptl_crystal_size_mid 0.04
_exptl_crystal_size_min 0.03
_refine_diff_density_max 0.510
_refine_diff_density_min -0.567
_refine_diff_density_rms 0.088
_refine_ls_extinction_method none
_refine_ls_goodness_of_fit_ref 1.174
_refine_ls_hydrogen_treatment mixed
_refine_ls_matrix_type full
_refine_ls_number_parameters 83
_refine_ls_number_reflns 1845
_refine_ls_number_restraints 0
_refine_ls_restrained_S_all 1.174
_refine_ls_R_factor_all 0.0941
_refine_ls_R_factor_gt 0.0740
_refine_ls_shift/su_max 0.000
_refine_ls_shift/su_mean 0.000
_refine_ls_structure_factor_coef Fsqd
_refine_ls_weighting_details 'calc w=1/[\s^2^(Fo^2^)+(0.0104P)^2^+7.8377P] where P=(Fo^2^+2Fc^2^)/3'
_refine_ls_weighting_scheme calc
_refine_ls_wR_factor_gt 0.1145
_refine_ls_wR_factor_ref 0.1225
_reflns_number_gt 1496
_reflns_number_total 1845
_reflns_threshold_expression I>2\s(I)
_cod_data_source_file ic400077z_si_002_11.cif
_cod_data_source_block Compound_13
_cod_original_cell_volume 1624.5(19)
_cod_database_code 4334668

loop_
_symmetry_equiv_pos_as_xyz
'x, y, z'
'-x, y, -z+1/2'
'x+1/2, y+1/2, z'
'-x+1/2, y+1/2, -z+1/2'
'-x, -y, -z'
'x, -y, z-1/2'
'-x+1/2, -y+1/2, -z'
'x+1/2, -y+1/2, z-1/2'

loop_
_atom_site_label
_atom_site_type_symbol
_atom_site_fract_x
_atom_site_fract_y
_atom_site_fract_z
_atom_site_U_iso_or_equiv
_atom_site_adp_type
_atom_site_occupancy
_atom_site_symmetry_multiplicity
_atom_site_calc_flag
_atom_site_refinement_flags
_atom_site_disorder_assembly
_atom_site_disorder_group
Cl1 Cl 0.13381(15) 0.73768(12) 0.14793(8) 0.0482(4) Uani 1 1 d . A .
P1 P 0.15707(12) 0.59792(9) 0.32658(8) 0.0257(3) Uani 1 1 d . A .
Si1 Si 0.0000 0.74733(14) 0.2500 0.0295(4) Uani 1 2 d S . .
Cl2 Cl 0.1286(2) 0.87217(16) 0.33756(14) 0.0245(4) Uani 0.50 1 d P A 1
C1 C 0.3542(5) 0.6013(4) 0.3270(3) 0.0359(11) Uani 1 1 d . . .
H1A H 0.4003 0.5280 0.3494 0.043 Uiso 1 1 calc R A .
H1B H 0.3612 0.6102 0.2643 0.043 Uiso 1 1 calc R . .
C2 C 0.4454(5) 0.6953(4) 0.3844(4) 0.0403(12) Uani 1 1 d . A .
H2A H 0.4026 0.7686 0.3619 0.060 Uiso 1 1 calc R . .
H2B H 0.5501 0.6914 0.3811 0.060 Uiso 1 1 calc R . .
H2C H 0.4418 0.6862 0.4471 0.060 Uiso 1 1 calc R . .
C3 C 0.1533(5) 0.5740(5) 0.4420(3) 0.0460(14) Uani 1 1 d . . .
H3A H 0.1873 0.6435 0.4769 0.055 Uiso 1 1 calc R A .
H3B H 0.0479 0.5599 0.4434 0.055 Uiso 1 1 calc R . .
C4 C 0.2510(7) 0.4752(6) 0.4886(4) 0.079(2) Uani 1 1 d . A .
H4A H 0.2144 0.4050 0.4569 0.118 Uiso 1 1 calc R . .
H4B H 0.2454 0.4698 0.5511 0.118 Uiso 1 1 calc R . .
H4C H 0.3557 0.4878 0.4875 0.118 Uiso 1 1 calc R . .
C5 C 0.0853(5) 0.4716(4) 0.2635(4) 0.0470(14) Uani 1 1 d . . .
H5A H 0.1229 0.4677 0.2090 0.056 Uiso 1 1 calc R A .
H5B H 0.1223 0.4044 0.3008 0.056 Uiso 1 1 calc R . .
H1 H 0.122(11) 0.832(8) 0.294(7) 0.050 Uiso 0.50 1 d P B 2

loop_
_atom_site_aniso_label
_atom_site_aniso_U_11
_atom_site_aniso_U_22
_atom_site_aniso_U_33
_atom_site_aniso_U_23
_atom_site_aniso_U_13
_atom_site_aniso_U_12
Cl1 0.0601(8) 0.0594(8) 0.0267(6) -0.0031(6) 0.0139(5) -0.0404(7)
P1 0.0242(6) 0.0231(6) 0.0305(6) 0.0004(5) 0.0083(5) -0.0013(5)
Si1 0.0460(10) 0.0175(8) 0.0234(8) 0.000 0.0063(7) 0.000
Cl2 0.0267(10) 0.0191(10) 0.0272(10) -0.0038(8) 0.0060(8) -0.0018(8)
C1 0.031(2) 0.043(3) 0.036(3) -0.005(2) 0.013(2) 0.007(2)
C2 0.026(2) 0.034(3) 0.056(3) 0.003(2) 0.002(2) 0.000(2)
C3 0.036(3) 0.065(4) 0.043(3) 0.027(3) 0.021(2) 0.025(3)
C4 0.067(4) 0.106(6) 0.075(5) 0.063(4) 0.039(4) 0.055(4)
C5 0.034(3) 0.025(2) 0.072(4) -0.003(3) -0.003(3) 0.001(2)

loop_
_atom_type_symbol
_atom_type_description
_atom_type_scat_dispersion_real
_atom_type_scat_dispersion_imag
_atom_type_scat_source
C C 0.0033 0.0016 'International Tables Vol C Tables 4.2.6.8 and 6.1.1.4'
H H 0.0000 0.0000 'International Tables Vol C Tables 4.2.6.8 and 6.1.1.4'
Si Si 0.0817 0.0704 'International Tables Vol C Tables 4.2.6.8 and 6.1.1.4'
P P 0.1023 0.0942 'International Tables Vol C Tables 4.2.6.8 and 6.1.1.4'
Cl Cl 0.1484 0.1585 'International Tables Vol C Tables 4.2.6.8 and 6.1.1.4'

loop_
_geom_angle_atom_site_label_1
_geom_angle_atom_site_label_2
_geom_angle_atom_site_label_3
_geom_angle
_geom_angle_site_symmetry_1
_geom_angle_site_symmetry_3
C3 P1 C1 106.0(2) . .
C3 P1 C5 107.3(3) . .
C1 P1 C5 104.1(2) . .
C3 P1 Si1 115.82(16) . .
C1 P1 Si1 117.40(17) . .
C5 P1 Si1 105.08(17) . .
Cl2 Si1 Cl2 92.36(14) . 2
Cl2 Si1 Cl1 84.77(8) . 2
Cl2 Si1 Cl1 99.32(8) 2 2
Cl2 Si1 Cl1 99.32(8) . .
Cl2 Si1 Cl1 84.77(8) 2 .
Cl1 Si1 Cl1 174.14(11) 2 .
Cl2 Si1 P1 170.50(7) . 2
Cl2 Si1 P1 92.25(8) 2 2
Cl1 Si1 P1 86.29(7) 2 2
Cl1 Si1 P1 89.36(6) . 2
Cl2 Si1 P1 92.25(7) . .
Cl2 Si1 P1 170.50(7) 2 .
Cl1 Si1 P1 89.36(6) 2 .
Cl1 Si1 P1 86.29(7) . .
P1 Si1 P1 84.43(9) 2 .
Cl2 Si1 H1 93(4) 2 .
Cl1 Si1 H1 102(4) 2 .
Cl1 Si1 H1 82(4) . .
P1 Si1 H1 170(4) 2 .
P1 Si1 H1 89(4) . .
C2 C1 P1 114.6(3) . .
C2 C1 H1A 108.6 . .
P1 C1 H1A 108.6 . .
C2 C1 H1B 108.6 . .
P1 C1 H1B 108.6 . .
H1A C1 H1B 107.6 . .
C1 C2 H2A 109.5 . .
C1 C2 H2B 109.5 . .
H2A C2 H2B 109.5 . .
C1 C2 H2C 109.5 . .
H2A C2 H2C 109.5 . .
H2B C2 H2C 109.5 . .
C4 C3 P1 114.8(4) . .
C4 C3 H3A 108.6 . .
P1 C3 H3A 108.6 . .
C4 C3 H3B 108.6 . .
P1 C3 H3B 108.6 . .
H3A C3 H3B 107.6 . .
C3 C4 H4A 109.5 . .
C3 C4 H4B 109.5 . .
H4A C4 H4B 109.5 . .
C3 C4 H4C 109.5 . .
H4A C4 H4C 109.5 . .
H4B C4 H4C 109.5 . .
C5 C5 P1 110.7(3) 2 .
C5 C5 H5A 109.5 2 .
P1 C5 H5A 109.5 . .
C5 C5 H5B 109.5 2 .
P1 C5 H5B 109.5 . .
H5A C5 H5B 108.1 . .

loop_
_geom_bond_atom_site_label_1
_geom_bond_atom_site_label_2
_geom_bond_distance
_geom_bond_site_symmetry_2
Cl1 Si1 2.2398(17) .
P1 C3 1.809(5) .
P1 C1 1.814(4) .
P1 C5 1.814(5) .
P1 Si1 2.3946(19) .
Si1 Cl2 2.140(2) .
Si1 Cl2 2.140(2) 2
Si1 Cl1 2.2398(17) 2
Si1 P1 2.3946(19) 2
Si1 H1 1.53(10) .
Cl2 H1 0.81(10) .
C1 C2 1.530(6) .
C1 H1A 0.9900 .
C1 H1B 0.9900 .
C2 H2A 0.9800 .
C2 H2B 0.9800 .
C2 H2C 0.9800 .
C3 C4 1.537(7) .
C3 H3A 0.9900 .
C3 H3B 0.9900 .
C4 H4A 0.9800 .
C4 H4B 0.9800 .
C4 H4C 0.9800 .
C5 C5 1.517(9) 2
C5 H5A 0.9900 .
C5 H5B 0.9900 .
